data_7114350
loop_
_publ_author_name
'Farwell, James D.'
'Hitchcock, Peter B.'
'Lappert, Michael F.'

_publ_section_title
;
 Sodium and potassium 3-sila-\^I&#x00B2;-diketiminates show new
 coordination modes
;
_journal_issue 5
_journal_name_full 'Chemical Communications'
_journal_page_first 456
_journal_paper_doi 10.1039/b110443h
_journal_year 2002
_chemical_formula_sum 'C68 H106 N4 Na2 Si8'
_chemical_formula_weight 1250.27
_chemical_name_common
;
[{Na(RNCR"Si(R)CR"NR)}2] R=SiMe3,R"=C6H3Me2
;
_space_group_IT_number 14
_symmetry_cell_setting monoclinic
_symmetry_space_group_name_Hall '-P 2ybc'
_symmetry_space_group_name_H-M 'P 1 21/c 1'
_atom_sites_solution_hydrogens geom
_atom_sites_solution_primary direct
_atom_sites_solution_secondary difmap
_audit_creation_method SHELXL-97
_cell_angle_alpha 90.00
_cell_angle_beta 111.69(4)
_cell_angle_gamma 90.00
_cell_formula_units_Z 2
_cell_length_a 14.372(7)
_cell_length_b 15.689(4)
_cell_length_c 18.281(7)
_cell_measurement_reflns_used 25
_cell_measurement_temperature 173(2)
_cell_measurement_theta_max 10
_cell_measurement_theta_min 7
_cell_volume 3830(3)
_computing_cell_refinement 'Enraf-Nonius CAD4'
_computing_data_collection 'Enraf-Nonius CAD4'
_computing_molecular_graphics 'CAMERON (Watkin and Pearce,1993)'
_computing_publication_material SHELXL-93
_computing_structure_refinement 'SHELXL-97 (Sheldrick, 1997)'
_computing_structure_solution 'SHELXS-97 (Sheldrick, 1990)'
_diffrn_ambient_temperature 173(2)
_diffrn_measured_fraction_theta_full 1.000
_diffrn_measured_fraction_theta_max 1.000
_diffrn_measurement_method \w--2\q
_diffrn_radiation_monochromator graphite
_diffrn_radiation_source 'fine-focus sealed tube'
_diffrn_radiation_type MoK\a
_diffrn_radiation_wavelength 0.71073
_diffrn_reflns_av_R_equivalents 0.0501
_diffrn_reflns_av_sigmaI/netI 0.1242
_diffrn_reflns_limit_h_max 17
_diffrn_reflns_limit_h_min 0
_diffrn_reflns_limit_k_max 18
_diffrn_reflns_limit_k_min 0
_diffrn_reflns_limit_l_max 20
_diffrn_reflns_limit_l_min -21
_diffrn_reflns_number 6998
_diffrn_reflns_theta_full 24.97
_diffrn_reflns_theta_max 24.97
_diffrn_reflns_theta_min 2.00
_diffrn_standards_decay_% 0
_diffrn_standards_interval_time 120
_diffrn_standards_number 2
_exptl_absorpt_coefficient_mu 0.190
_exptl_absorpt_correction_T_max 1.00
_exptl_absorpt_correction_T_min 0.88
_exptl_absorpt_correction_type empirical
_exptl_crystal_density_diffrn 1.084
_exptl_crystal_density_method 'not measured'
_exptl_crystal_description block
_exptl_crystal_F_000 1352
_exptl_crystal_size_max 0.30
_exptl_crystal_size_mid 0.20
_exptl_crystal_size_min 0.20
_refine_diff_density_max 1.229
_refine_diff_density_min -0.525
_refine_diff_density_rms 0.073
_refine_ls_extinction_method none
_refine_ls_goodness_of_fit_ref 1.015
_refine_ls_hydrogen_treatment mixed
_refine_ls_matrix_type full
_refine_ls_number_parameters 404
_refine_ls_number_reflns 6721
_refine_ls_number_restraints 0
_refine_ls_restrained_S_all 1.015
_refine_ls_R_factor_all 0.1790
_refine_ls_R_factor_gt 0.0897
_refine_ls_shift/su_max 0.001
_refine_ls_shift/su_mean 0.000
_refine_ls_structure_factor_coef Fsqd
_refine_ls_weighting_details 'calc w=1/[\s^2^(Fo^2^)+(0.1094P)^2^+4.7594P] where P=(Fo^2^+2Fc^2^)/3'
_refine_ls_weighting_scheme calc
_refine_ls_wR_factor_gt 0.2152
_refine_ls_wR_factor_ref 0.2661
_reflns_number_gt 3389
_reflns_number_total 6721
_reflns_threshold_expression >2sigma(I)
_cod_data_source_file b110443h.txt
_cod_data_source_block mar1299
_cod_original_sg_symbol_H-M P2(1)/c
_cod_database_code 7114350

loop_
_symmetry_equiv_pos_as_xyz
'x, y, z'
'x, -y+1/2, z+1/2'
'-x, -y, -z'
'-x, y-1/2, -z-1/2'

loop_
_atom_site_label
_atom_site_type_symbol
_atom_site_fract_x
_atom_site_fract_y
_atom_site_fract_z
_atom_site_U_iso_or_equiv
_atom_site_adp_type
_atom_site_occupancy
_atom_site_symmetry_multiplicity
_atom_site_calc_flag
_atom_site_refinement_flags
Na Na 0.03682(19) 0.01156(16) -0.08339(15) 0.0579(7) Uani 1 1 d .
Si1 Si 0.18878(12) 0.01118(10) 0.09464(8) 0.0349(4) Uani 1 1 d .
Si2 Si 0.16340(14) 0.19777(12) -0.09996(10) 0.0445(5) Uani 1 1 d .
Si3 Si 0.19227(19) -0.14378(17) -0.11339(12) 0.0772(8) Uani 1 1 d .
Si4 Si 0.29526(14) 0.00667(12) 0.22817(9) 0.0448(5) Uani 1 1 d .
N1 N 0.1603(4) 0.1208(3) -0.0320(3) 0.0407(12) Uani 1 1 d .
N2 N 0.1795(4) -0.0783(3) -0.0411(3) 0.0492(14) Uani 1 1 d .
C1 C 0.2018(4) 0.1153(4) 0.0431(3) 0.0378(14) Uani 1 1 d .
C2 C 0.2213(5) -0.0774(4) 0.0349(3) 0.0444(15) Uani 1 1 d .
C3 C 0.2516(4) 0.1922(4) 0.0920(3) 0.0387(14) Uani 1 1 d .
C4 C 0.3534(5) 0.2081(4) 0.1131(4) 0.0479(16) Uani 1 1 d .
C5 C 0.3946(6) 0.2810(5) 0.1569(4) 0.066(2) Uani 1 1 d .
H5 H 0.4640 0.2923 0.1708 0.079 Uiso 1 1 calc R
C6 C 0.3373(6) 0.3372(5) 0.1806(4) 0.074(2) Uani 1 1 d .
H6 H 0.3667 0.3863 0.2107 0.089 Uiso 1 1 calc R
C7 C 0.2380(6) 0.3210(4) 0.1599(4) 0.0616(19) Uani 1 1 d .
H7 H 0.1982 0.3596 0.1760 0.074 Uiso 1 1 calc R
C8 C 0.1928(5) 0.2496(4) 0.1160(3) 0.0453(16) Uani 1 1 d .
C9 C 0.4185(5) 0.1486(5) 0.0902(5) 0.073(2) Uani 1 1 d .
H9A H 0.3782 0.1011 0.0601 0.110 Uiso 1 1 calc R
H9B H 0.4713 0.1267 0.1376 0.110 Uiso 1 1 calc R
H9C H 0.4489 0.1790 0.0577 0.110 Uiso 1 1 calc R
C10 C 0.0823(5) 0.2359(5) 0.0945(4) 0.062(2) Uani 1 1 d .
H10A H 0.0628 0.2551 0.1378 0.094 Uiso 1 1 calc R
H10B H 0.0669 0.1751 0.0847 0.094 Uiso 1 1 calc R
H10C H 0.0452 0.2684 0.0468 0.094 Uiso 1 1 calc R
C11 C 0.2883(5) -0.1498(4) 0.0797(3) 0.0440(15) Uani 1 1 d .
C12 C 0.2471(5) -0.2158(4) 0.1077(4) 0.0522(17) Uani 1 1 d .
C13 C 0.3090(7) -0.2836(5) 0.1471(4) 0.070(2) Uani 1 1 d .
H13 H 0.2819 -0.3297 0.1665 0.084 Uiso 1 1 calc R
C14 C 0.4093(7) -0.2835(6) 0.1577(5) 0.083(3) Uani 1 1 d .
H14 H 0.4508 -0.3297 0.1841 0.100 Uiso 1 1 calc R
C15 C 0.4488(6) -0.2172(6) 0.1303(5) 0.074(2) Uani 1 1 d .
H15 H 0.5180 -0.2175 0.1383 0.089 Uiso 1 1 calc R
C16 C 0.3895(6) -0.1495(4) 0.0910(4) 0.0551(18) Uani 1 1 d .
C17 C 0.1384(6) -0.2194(5) 0.0964(5) 0.077(2) Uani 1 1 d .
H17A H 0.1025 -0.2553 0.0509 0.115 Uiso 1 1 calc R
H17B H 0.1103 -0.1617 0.0875 0.115 Uiso 1 1 calc R
H17C H 0.1315 -0.2434 0.1436 0.115 Uiso 1 1 calc R
C18 C 0.4379(6) -0.0775(5) 0.0636(5) 0.070(2) Uani 1 1 d .
H18A H 0.3861 -0.0386 0.0305 0.105 Uiso 1 1 calc R
H18B H 0.4757 -0.1005 0.0331 0.105 Uiso 1 1 calc R
H18C H 0.4834 -0.0465 0.1094 0.105 Uiso 1 1 calc R
C19 C 0.2846(5) 0.1902(5) -0.1142(4) 0.074(2) Uani 1 1 d .
H19A H 0.3369 0.2187 -0.0705 0.111 Uiso 1 1 calc R
H19B H 0.2784 0.2177 -0.1639 0.111 Uiso 1 1 calc R
H19C H 0.3024 0.1301 -0.1157 0.111 Uiso 1 1 calc R
C20 C 0.1367(6) 0.3092(4) -0.0791(4) 0.069(2) Uani 1 1 d .
H20A H 0.0730 0.3111 -0.0711 0.103 Uiso 1 1 calc R
H20B H 0.1324 0.3457 -0.1238 0.103 Uiso 1 1 calc R
H20C H 0.1906 0.3296 -0.0316 0.103 Uiso 1 1 calc R
C21 C 0.0634(5) 0.1623(5) -0.1935(3) 0.0590(19) Uani 1 1 d .
H21A H 0.0772 0.1038 -0.2055 0.089 Uiso 1 1 calc R
H21B H 0.0622 0.2002 -0.2365 0.089 Uiso 1 1 calc R
H21C H -0.0016 0.1643 -0.1876 0.089 Uiso 1 1 calc R
C22 C 0.2948(8) -0.1049(14) -0.1414(7) 0.257(12) Uani 1 1 d .
H22A H 0.3042 -0.0437 -0.1304 0.386 Uiso 1 1 calc R
H22B H 0.2784 -0.1149 -0.1977 0.386 Uiso 1 1 calc R
H22C H 0.3566 -0.1353 -0.1110 0.386 Uiso 1 1 calc R
C23 C 0.1930(12) -0.2603(7) -0.0899(6) 0.187(7) Uani 1 1 d .
H23A H 0.2617 -0.2821 -0.0726 0.280 Uiso 1 1 calc R
H23B H 0.1508 -0.2914 -0.1369 0.280 Uiso 1 1 calc R
H23C H 0.1670 -0.2683 -0.0478 0.280 Uiso 1 1 calc R
C24 C 0.0785(6) -0.1278(5) -0.2006(4) 0.082(3) Uani 1 1 d .
H24A H 0.0196 -0.1362 -0.1866 0.123 Uiso 1 1 calc R
H24B H 0.0771 -0.1689 -0.2414 0.123 Uiso 1 1 calc R
H24C H 0.0780 -0.0698 -0.2206 0.123 Uiso 1 1 calc R
C25 C 0.2798(7) 0.1074(5) 0.2767(4) 0.084(3) Uani 1 1 d .
H25A H 0.2084 0.1189 0.2632 0.126 Uiso 1 1 calc R
H25B H 0.3102 0.1547 0.2585 0.126 Uiso 1 1 calc R
H25C H 0.3127 0.1016 0.3339 0.126 Uiso 1 1 calc R
C26 C 0.4323(5) -0.0073(5) 0.2556(4) 0.077(2) Uani 1 1 d .
H26A H 0.4655 -0.0044 0.3130 0.115 Uiso 1 1 calc R
H26B H 0.4581 0.0381 0.2315 0.115 Uiso 1 1 calc R
H26C H 0.4455 -0.0628 0.2369 0.115 Uiso 1 1 calc R
C27 C 0.2557(8) -0.0841(6) 0.2745(4) 0.111(4) Uani 1 1 d .
H27A H 0.2748 -0.1377 0.2564 0.166 Uiso 1 1 calc R
H27B H 0.1828 -0.0825 0.2598 0.166 Uiso 1 1 calc R
H27C H 0.2884 -0.0801 0.3319 0.166 Uiso 1 1 calc R
C28 C 0.5658(14) 0.0065(17) 0.4949(15) 0.17(2) Uani 0.50 1 d PG
C29 C 0.5216(16) 0.0836(15) 0.5012(13) 0.104(11) Uani 0.50 1 d PG
C30 C 0.4298(17) 0.0843(18) 0.5104(12) 0.41(6) Uani 0.50 1 d PG
C31 C 0.3822(14) 0.008(2) 0.5132(11) 0.266(14) Uani 1 1 d G
C32 C 0.4264(18) -0.0691(18) 0.5069(12) 0.44(8) Uani 0.50 1 d PG
C33 C 0.5182(19) -0.0698(15) 0.4978(15) 0.25(3) Uani 0.50 1 d PG
C34 C -0.071(3) 0.477(3) -0.0531(19) 0.53(11) Uani 0.50 1 d PG
C35 C 0.024(3) 0.510(3) -0.0388(13) 0.37(6) Uani 0.50 1 d PG
C36 C 0.090(2) 0.5241(19) 0.0381(16) 0.20(3) Uani 0.50 1 d PG
C37 C 0.060(3) 0.5048(18) 0.1007(12) 0.29(5) Uani 0.50 1 d PG
C38 C -0.035(3) 0.4718(16) 0.086(2) 0.32(2) Uani 1 1 d G
C39 C -0.100(3) 0.458(2) 0.009(3) 0.34(7) Uani 0.50 1 d PG

loop_
_atom_site_aniso_label
_atom_site_aniso_U_11
_atom_site_aniso_U_22
_atom_site_aniso_U_33
_atom_site_aniso_U_23
_atom_site_aniso_U_13
_atom_site_aniso_U_12
Na 0.0494(15) 0.0510(15) 0.0598(16) 0.0020(13) 0.0044(12) 0.0008(13)
Si1 0.0383(9) 0.0413(9) 0.0238(8) 0.0010(7) 0.0101(7) 0.0008(8)
Si2 0.0528(11) 0.0481(11) 0.0366(9) 0.0118(8) 0.0211(8) 0.0018(9)
Si3 0.0892(17) 0.0981(18) 0.0364(11) -0.0239(11) 0.0141(11) 0.0271(14)
Si4 0.0527(11) 0.0497(11) 0.0260(8) -0.0007(8) 0.0075(7) 0.0020(9)
N1 0.042(3) 0.050(3) 0.030(3) 0.007(2) 0.013(2) -0.002(2)
N2 0.053(3) 0.063(4) 0.030(3) -0.006(2) 0.014(2) 0.009(3)
C1 0.031(3) 0.047(4) 0.037(3) 0.009(3) 0.016(3) 0.006(3)
C2 0.052(4) 0.049(4) 0.032(3) -0.003(3) 0.015(3) -0.002(3)
C3 0.043(4) 0.045(4) 0.027(3) 0.003(3) 0.011(3) 0.000(3)
C4 0.041(4) 0.056(4) 0.048(4) 0.006(3) 0.017(3) -0.002(3)
C5 0.048(4) 0.075(5) 0.063(5) 0.009(4) 0.008(4) -0.014(4)
C6 0.075(6) 0.073(6) 0.064(5) -0.013(4) 0.015(4) -0.020(5)
C7 0.081(6) 0.055(4) 0.051(4) -0.009(4) 0.027(4) -0.002(4)
C8 0.047(4) 0.053(4) 0.037(3) -0.009(3) 0.016(3) -0.003(3)
C9 0.046(4) 0.091(6) 0.083(6) 0.015(5) 0.024(4) 0.006(4)
C10 0.062(5) 0.070(5) 0.070(5) -0.016(4) 0.040(4) -0.003(4)
C11 0.050(4) 0.049(4) 0.030(3) -0.010(3) 0.011(3) 0.002(3)
C12 0.061(5) 0.048(4) 0.037(4) 0.001(3) 0.006(3) 0.006(4)
C13 0.087(6) 0.059(5) 0.057(5) 0.005(4) 0.018(4) 0.011(5)
C14 0.085(7) 0.067(6) 0.075(6) -0.003(5) 0.003(5) 0.027(5)
C15 0.062(5) 0.073(6) 0.078(6) -0.007(5) 0.015(4) 0.020(5)
C16 0.064(5) 0.054(4) 0.045(4) -0.014(3) 0.017(3) 0.013(4)
C17 0.073(6) 0.075(6) 0.077(6) 0.014(4) 0.022(4) -0.005(5)
C18 0.055(5) 0.072(5) 0.090(6) -0.017(4) 0.036(4) 0.001(4)
C19 0.069(5) 0.093(6) 0.078(5) 0.029(5) 0.047(4) 0.009(5)
C20 0.089(6) 0.054(4) 0.068(5) 0.010(4) 0.034(4) -0.007(4)
C21 0.069(5) 0.068(5) 0.038(4) 0.012(3) 0.017(3) 0.010(4)
C22 0.072(7) 0.60(3) 0.122(10) -0.205(16) 0.059(7) -0.079(13)
C23 0.303(19) 0.125(10) 0.087(8) -0.030(7) 0.017(10) 0.121(11)
C24 0.100(6) 0.102(6) 0.041(4) -0.020(4) 0.023(4) -0.044(6)
C25 0.116(7) 0.091(6) 0.035(4) -0.011(4) 0.017(4) 0.034(5)
C26 0.063(5) 0.104(7) 0.043(4) -0.003(4) -0.005(3) 0.010(5)
C27 0.136(9) 0.130(8) 0.041(5) 0.023(5) 0.003(5) -0.063(7)
C28 0.069(16) 0.37(6) 0.033(12) -0.04(2) -0.015(9) 0.10(3)
C29 0.103(19) 0.13(3) 0.053(16) -0.019(16) -0.003(13) 0.056(19)
C30 0.46(8) 0.60(10) 0.049(18) -0.06(3) -0.06(3) 0.50(9)
C31 0.41(4) 0.26(3) 0.075(12) 0.028(18) 0.021(18) 0.00(4)
C32 0.72(15) 0.25(5) 0.12(3) 0.11(4) -0.13(6) -0.39(8)
C33 0.42(7) 0.12(3) 0.056(18) 0.034(17) -0.07(3) -0.21(4)
C34 0.16(4) 0.07(3) 1.4(3) -0.07(10) 0.32(12) -0.01(3)
C35 0.64(12) 0.25(6) 0.47(10) 0.32(7) 0.48(10) 0.38(8)
C36 0.37(7) 0.08(2) 0.044(12) 0.000(13) -0.04(2) 0.11(3)
C37 0.48(10) 0.11(4) 0.11(3) -0.01(2) -0.08(4) 0.15(5)
C38 0.39(6) 0.079(19) 0.44(7) -0.03(2) 0.08(5) 0.10(3)
C39 0.15(4) 0.10(3) 0.65(18) 0.02(8) 0.01(8) 0.04(3)

loop_
_atom_type_symbol
_atom_type_description
_atom_type_scat_dispersion_real
_atom_type_scat_dispersion_imag
_atom_type_scat_source
C C 0.0033 0.0016 'International Tables Vol C Tables 4.2.6.8 and 6.1.1.4'
H H 0.0000 0.0000 'International Tables Vol C Tables 4.2.6.8 and 6.1.1.4'
N N 0.0061 0.0033 'International Tables Vol C Tables 4.2.6.8 and 6.1.1.4'
Si Si 0.0817 0.0704 'International Tables Vol C Tables 4.2.6.8 and 6.1.1.4'
Na Na 0.0362 0.0249 'International Tables Vol C Tables 4.2.6.8 and 6.1.1.4'

loop_
_geom_angle_atom_site_label_1
_geom_angle_atom_site_label_2
_geom_angle_atom_site_label_3
_geom_angle
_geom_angle_site_symmetry_1
_geom_angle_site_symmetry_3
N2 Na N1 82.6(2) . .
N2 Na C2 23.33(15) . .
N1 Na C2 74.18(18) . .
N2 Na Si1 58.74(13) . .
N1 Na Si1 58.06(12) . .
C2 Na Si1 35.90(12) . .
N2 Na Si1 133.65(17) . 3
N1 Na Si1 133.86(16) . 3
C2 Na Si1 125.94(15) . 3
Si1 Na Si1 111.28(10) . 3
C2 Si1 C1 104.3(3) . .
C2 Si1 Si4 111.4(2) . .
C1 Si1 Si4 112.87(19) . .
C2 Si1 Na 68.90(19) . .
C1 Si1 Na 69.66(18) . .
Si4 Si1 Na 177.03(10) . .
N1 Si2 C19 109.1(3) . .
N1 Si2 C20 116.3(3) . .
C19 Si2 C20 111.4(4) . .
N1 Si2 C21 103.4(3) . .
C19 Si2 C21 107.3(3) . .
C20 Si2 C21 108.7(3) . .
N2 Si3 C24 105.7(3) . .
N2 Si3 C22 109.7(5) . .
C24 Si3 C22 105.2(5) . .
N2 Si3 C23 113.3(4) . .
C24 Si3 C23 105.1(5) . .
C22 Si3 C23 116.8(8) . .
C27 Si4 C26 105.1(4) . .
C27 Si4 C25 108.9(4) . .
C26 Si4 C25 105.8(4) . .
C27 Si4 Si1 107.8(3) . .
C26 Si4 Si1 120.1(2) . .
C25 Si4 Si1 108.8(2) . .
C1 N1 Si2 133.2(4) . .
C1 N1 Na 110.8(4) . .
Si2 N1 Na 115.2(2) . .
C2 N2 Si3 133.3(5) . .
C2 N2 Na 110.2(4) . .
Si3 N2 Na 115.2(3) . .
N1 C1 C3 120.7(5) . .
N1 C1 Si1 119.3(5) . .
C3 C1 Si1 119.7(4) . .
N2 C2 C11 121.4(5) . .
N2 C2 Si1 120.2(5) . .
C11 C2 Si1 118.1(4) . .
N2 C2 Na 46.5(3) . .
C11 C2 Na 158.6(4) . .
Si1 C2 Na 75.2(2) . .
C4 C3 C8 119.2(6) . .
C4 C3 C1 121.8(5) . .
C8 C3 C1 119.0(5) . .
C3 C4 C5 119.2(6) . .
C3 C4 C9 121.0(6) . .
C5 C4 C9 119.8(6) . .
C6 C5 C4 121.7(7) . .
C7 C6 C5 118.7(7) . .
C6 C7 C8 122.0(7) . .
C7 C8 C3 119.2(6) . .
C7 C8 C10 119.3(6) . .
C3 C8 C10 121.5(6) . .
C12 C11 C16 121.0(6) . .
C12 C11 C2 119.2(6) . .
C16 C11 C2 119.9(6) . .
C11 C12 C13 118.8(7) . .
C11 C12 C17 123.0(6) . .
C13 C12 C17 118.3(7) . .
C14 C13 C12 120.1(8) . .
C15 C14 C13 120.2(8) . .
C14 C15 C16 120.9(8) . .
C15 C16 C11 118.9(7) . .
C15 C16 C18 118.4(7) . .
C11 C16 C18 122.6(6) . .
C31 C28 C32 98(5) 3_656 3_656
C31 C28 C29 135(5) 3_656 .
C32 C28 C29 37(2) 3_656 .
C31 C28 C33 105(5) 3_656 .
C32 C28 C33 157(2) 3_656 .
C29 C28 C33 120.0 . .
C31 C28 C30 70(3) 3_656 3_656
C32 C28 C30 168(4) 3_656 3_656
C29 C28 C30 155(2) . 3_656
C33 C28 C30 35(2) . 3_656
C31 C28 C33 157(6) 3_656 3_656
C32 C28 C33 59.2(16) 3_656 3_656
C29 C28 C33 22.3(19) . 3_656
C33 C28 C33 97.7(19) . 3_656
C30 C28 C33 132(3) 3_656 3_656
C31 C28 C29 116(4) 3_656 3_656
C32 C28 C29 145(3) 3_656 3_656
C29 C28 C29 108.3(15) . 3_656
C33 C28 C29 11.8(15) . 3_656
C30 C28 C29 46.5(17) 3_656 3_656
C33 C28 C29 86.0(19) 3_656 3_656
C31 C28 C28 158(6) 3_656 3_656
C32 C28 C28 103(2) 3_656 3_656
C29 C28 C28 66.4(13) . 3_656
C33 C28 C28 53.6(13) . 3_656
C30 C28 C28 88(3) 3_656 3_656
C33 C28 C28 44.1(11) 3_656 3_656
C29 C28 C28 41.8(15) 3_656 3_656
C33 C29 C32 143(7) 3_656 3_656
C33 C29 C30 21(4) 3_656 .
C32 C29 C30 165(4) 3_656 .
C33 C29 C28 99(4) 3_656 .
C32 C29 C28 45(4) 3_656 .
C30 C29 C28 120.0 . .
C33 C29 C28 27(3) 3_656 3_656
C32 C29 C28 116(4) 3_656 3_656
C30 C29 C28 48.3(9) . 3_656
C28 C29 C28 71.7(9) . 3_656
C33 C30 C29 15(4) 3_656 .
C33 C30 C31 105(4) 3_656 .
C29 C30 C31 120.0 . .
C33 C30 C28 70(3) 3_656 3_656
C29 C30 C28 85.2(16) . 3_656
C31 C30 C28 34.8(16) . 3_656
C28 C31 C30 75(3) 3_656 .
C28 C31 C32 45(3) 3_656 .
C30 C31 C32 120.0 . .
C28 C31 C33 48(3) 3_656 3_656
C30 C31 C33 27.0(11) . 3_656
C32 C31 C33 93.1(11) . 3_656
C29 C32 C28 98(5) 3_656 3_656
C29 C32 C33 15(3) 3_656 .
C28 C32 C33 83(2) 3_656 .
C29 C32 C31 135(3) 3_656 .
C28 C32 C31 37(2) 3_656 .
C33 C32 C31 120.0 . .
C29 C33 C30 143(7) 3_656 3_656
C29 C33 C32 21(4) 3_656 .
C30 C33 C32 165(4) 3_656 .
C29 C33 C28 141(4) 3_656 .
C30 C33 C28 75(4) 3_656 .
C32 C33 C28 120.0 . .
C29 C33 C28 59(3) 3_656 3_656
C30 C33 C28 157(6) 3_656 3_656
C32 C33 C28 37.7(19) . 3_656
C28 C33 C28 82.3(18) . 3_656
C29 C33 C31 167(5) 3_656 3_656
C30 C33 C31 48(3) 3_656 3_656
C32 C33 C31 146.9(15) . 3_656
C28 C33 C31 27.0(15) . 3_656
C28 C33 C31 109(3) 3_656 3_656
C36 C34 C37 152(10) 3_565 3_565
C36 C34 C35 132(8) 3_565 .
C37 C34 C35 66(5) 3_565 .
C36 C34 C39 19(9) 3_565 .
C37 C34 C39 171(6) 3_565 .
C35 C34 C39 120.0 . .
C36 C34 C35 58(6) 3_565 3_565
C37 C34 C35 140(6) 3_565 3_565
C35 C34 C35 75(2) . 3_565
C39 C34 C35 45(2) . 3_565
C36 C34 C38 154(10) 3_565 3_565
C37 C34 C38 40(3) 3_565 3_565
C35 C34 C38 27(2) . 3_565
C39 C34 C38 146(2) . 3_565
C35 C34 C38 102(3) 3_565 3_565
C38 C35 C39 82(5) 3_565 3_565
C38 C35 C37 72(3) 3_565 3_565
C39 C35 C37 153(5) 3_565 3_565
C38 C35 C34 114(6) 3_565 .
C39 C35 C34 163(4) 3_565 .
C37 C35 C34 42(4) 3_565 .
C38 C35 C36 126(6) 3_565 .
C39 C35 C36 44(3) 3_565 .
C37 C35 C36 161(4) 3_565 .
C34 C35 C36 120.0 . .
C38 C35 C34 140(8) 3_565 3_565
C39 C35 C34 59(3) 3_565 3_565
C37 C35 C34 145(6) 3_565 3_565
C34 C35 C34 105(2) . 3_565
C36 C35 C34 16(2) . 3_565
C38 C35 C36 124(5) 3_565 3_565
C39 C35 C36 152(4) 3_565 3_565
C37 C35 C36 52(3) 3_565 3_565
C34 C35 C36 11(3) . 3_565
C36 C35 C36 109(3) . 3_565
C34 C35 C36 94(4) 3_565 3_565
C38 C35 C35 166(7) 3_565 3_565
C39 C35 C35 107(3) 3_565 3_565
C37 C35 C35 98(4) 3_565 3_565
C34 C35 C35 57(2) . 3_565
C36 C35 C35 63(2) . 3_565
C34 C35 C35 48(2) 3_565 3_565
C36 C35 C35 46.1(17) 3_565 3_565
C34 C36 C39 152(10) 3_565 3_565
C34 C36 C35 106(6) 3_565 .
C39 C36 C35 54(4) 3_565 .
C34 C36 C37 19(6) 3_565 .
C39 C36 C37 171(5) 3_565 .
C35 C36 C37 120.0 . .
C34 C36 C35 37(6) 3_565 3_565
C39 C36 C35 124(4) 3_565 3_565
C35 C36 C35 71(2) . 3_565
C37 C36 C35 49(2) . 3_565
C34 C37 C35 72(3) 3_565 3_565
C34 C37 C38 114(3) 3_565 .
C35 C37 C38 42(2) 3_565 .
C34 C37 C36 9(4) 3_565 .
C35 C37 C36 78(2) 3_565 .
C38 C37 C36 120.0 . .
C35 C38 C37 66(4) 3_565 .
C35 C38 C39 54(4) 3_565 .
C37 C38 C39 120.0 . .
C35 C38 C34 40(3) 3_565 3_565
C37 C38 C34 26.6(13) . 3_565
C39 C38 C34 93.6(13) . 3_565
C36 C39 C35 82(5) 3_565 3_565
C36 C39 C38 126(3) 3_565 .
C35 C39 C38 44(3) 3_565 .
C36 C39 C34 9(4) 3_565 .
C35 C39 C34 76(3) 3_565 .
C38 C39 C34 120.0 . .

loop_
_geom_bond_atom_site_label_1
_geom_bond_atom_site_label_2
_geom_bond_distance
_geom_bond_site_symmetry_2
Na N2 2.370(6) .
Na N1 2.395(6) .
Na C2 3.068(7) .
Na Si1 3.179(3) .
Na Si1 3.192(4) 3
Si1 C2 1.928(6) .
Si1 C1 1.929(6) .
Si1 Si4 2.355(2) .
Si2 N1 1.744(5) .
Si2 C19 1.858(7) .
Si2 C20 1.860(7) .
Si2 C21 1.866(7) .
Si3 N2 1.736(5) .
Si3 C24 1.831(8) .
Si3 C22 1.834(12) .
Si3 C23 1.878(12) .
Si4 C27 1.851(8) .
Si4 C26 1.856(8) .
Si4 C25 1.866(7) .
N1 C1 1.282(7) .
N2 C2 1.295(7) .
C1 C3 1.513(8) .
C2 C11 1.519(9) .
C3 C4 1.391(8) .
C3 C8 1.412(8) .
C4 C5 1.396(10) .
C4 C9 1.488(9) .
C5 C6 1.381(10) .
C6 C7 1.358(10) .
C7 C8 1.391(9) .
C8 C10 1.503(9) .
C11 C12 1.383(9) .
C11 C16 1.392(9) .
C12 C13 1.402(10) .
C12 C17 1.499(10) .
C13 C14 1.381(11) .
C14 C15 1.367(11) .
C15 C16 1.385(10) .
C16 C18 1.506(10) .
C28 C31 0.85(3) 3_656
C28 C32 0.99(6) 3_656
C28 C29 1.3900 .
C28 C33 1.3900 .
C28 C30 1.43(5) 3_656
C28 C33 1.61(3) 3_656
C28 C29 1.91(6) 3_656
C28 C28 1.98(4) 3_656
C29 C33 0.62(5) 3_656
C29 C32 0.85(4) 3_656
C29 C30 1.3900 .
C29 C28 1.91(5) 3_656
C30 C33 0.85(3) 3_656
C30 C31 1.3900 .
C30 C28 1.43(4) 3_656
C31 C28 0.85(3) 3_656
C31 C32 1.3900 .
C31 C33 1.80(5) 3_656
C32 C29 0.85(6) 3_656
C32 C28 0.99(5) 3_656
C32 C33 1.3900 .
C33 C29 0.62(6) 3_656
C33 C30 0.85(5) 3_656
C33 C28 1.61(3) 3_656
C33 C31 1.80(6) 3_656
C34 C36 0.45(9) 3_565
C34 C37 0.98(8) 3_565
C34 C35 1.3900 .
C34 C39 1.3900 .
C34 C35 1.57(6) 3_565
C34 C38 2.00(9) 3_565
C35 C38 0.98(5) 3_565
C35 C39 1.14(7) 3_565
C35 C37 1.34(6) 3_565
C35 C36 1.3900 .
C35 C34 1.57(5) 3_565
C35 C36 1.72(7) 3_565
C35 C35 1.82(6) 3_565
C36 C34 0.45(6) 3_565
C36 C39 0.98(6) 3_565
C36 C37 1.3900 .
C36 C35 1.72(7) 3_565
C37 C34 0.98(5) 3_565
C37 C35 1.34(7) 3_565
C37 C38 1.3900 .
C38 C35 0.98(5) 3_565
C38 C39 1.3900 .
C38 C34 2.00(6) 3_565
C39 C36 0.98(9) 3_565
C39 C35 1.14(7) 3_565
